data_4023394
loop_
_publ_author_name
'Wendy A. Loughlin'
'Ian D. Jenkins'
'Luke C. Henderson'
'Marc R. Campitelli'
'Peter C. Healy'

_publ_section_title
;
 Total Synthesis of (+-)-Hyphodermins A and D
;
_journal_name_full 'Journal of Organic Chemistry'
_journal_page_first 3435
_journal_page_last 3440
_journal_paper_doi 10.1021/jo800227p
_journal_volume 73
_journal_year 2008
_chemical_formula_moiety 'C16 H17 Br O5'
_chemical_formula_sum 'C16 H17 Br O5'
_chemical_formula_weight 369.20
_chemical_name_systematic
; 
1-(ethoxycarbonyl)-7-bromo-5,6,7,8-tetrahydro-5,6-dimethyl-8-oxonapthelene
-2-carboxylic acid

;
_space_group_IT_number 61
_symmetry_cell_setting orthorhombic
_symmetry_Int_Tables_number 61
_symmetry_space_group_name_Hall '-P 2ac 2ab'
_symmetry_space_group_name_H-M 'P b c a'
_atom_sites_solution_hydrogens geom
_atom_sites_solution_primary direct
_atom_sites_solution_secondary difmap
_cell_angle_alpha 90
_cell_angle_beta 90
_cell_angle_gamma 90
_cell_formula_units_Z 8
_cell_length_a 15.915(6)
_cell_length_b 19.022(10)
_cell_length_c 10.736(5)
_cell_measurement_reflns_used 24
_cell_measurement_temperature 295
_cell_measurement_theta_max 16.8
_cell_measurement_theta_min 12.6
_cell_volume 3250(3)
_computing_cell_refinement 'MSC/AFC7 Diffractometer Control (MSC, 1999)'
_computing_data_collection 'MSC/AFC7 Diffractometer Control (MSC, 1999)'
_computing_data_reduction 'teXsan for Windows (MSC, 2001)'
_computing_molecular_graphics 'ORTEP3 (Farrugia, 1997)'
_computing_publication_material 'teXsan for Windows (MSC, 2001); PLATON (Spek, 2003)'
_computing_structure_refinement 'teXsan for Windows (MSC, 2001); SHELXL-97 (Sheldrick, 1997)'
_computing_structure_solution 'teXsan for Windows (MSC, 2001)'
_diffrn_ambient_temperature 295
_diffrn_measured_fraction_theta_full 0.999
_diffrn_measured_fraction_theta_max 0.999
_diffrn_measurement_device 'Rigaku AFC7R'
_diffrn_measurement_method \w-2\q
_diffrn_radiation_detector 'scintillation counter'
_diffrn_radiation_monochromator graphite
_diffrn_radiation_source 'Rigaku rotating anode'
_diffrn_radiation_type 'Mo K\a'
_diffrn_radiation_wavelength 0.71069
_diffrn_reflns_av_R_equivalents 0.0425
_diffrn_reflns_av_sigmaI/netI 0.0763
_diffrn_reflns_limit_h_max 18
_diffrn_reflns_limit_h_min -9
_diffrn_reflns_limit_k_max 22
_diffrn_reflns_limit_k_min 0
_diffrn_reflns_limit_l_max 12
_diffrn_reflns_limit_l_min -6
_diffrn_reflns_number 3697
_diffrn_reflns_reduction_process ' ?'
_diffrn_reflns_theta_full 25.01
_diffrn_reflns_theta_max 25.01
_diffrn_reflns_theta_min 2.53
_diffrn_standards_decay_% 0.66
_diffrn_standards_interval_count 150
_diffrn_standards_number 3
_exptl_absorpt_coefficient_mu 2.549
_exptl_absorpt_correction_T_max 0.568
_exptl_absorpt_correction_T_min 0.515
_exptl_absorpt_correction_type psi-scan
_exptl_absorpt_process_details
;
(North,Phillips & Matthews, 1968)
;
_exptl_crystal_colour colourless
_exptl_crystal_density_diffrn 1.509
_exptl_crystal_density_method 'not measured'
_exptl_crystal_description block
_exptl_crystal_F_000 1504
_exptl_crystal_size_max 0.30
_exptl_crystal_size_mid 0.30
_exptl_crystal_size_min 0.25
_refine_diff_density_max 0.719
_refine_diff_density_min -0.607
_refine_diff_density_rms 0.085
_refine_ls_extinction_method none
_refine_ls_goodness_of_fit_ref 1.011
_refine_ls_hydrogen_treatment constr
_refine_ls_matrix_type full
_refine_ls_number_parameters 199
_refine_ls_number_reflns 2861
_refine_ls_number_restraints 0
_refine_ls_restrained_S_all 1.011
_refine_ls_R_factor_all 0.1320
_refine_ls_R_factor_gt 0.0526
_refine_ls_shift/su_max 0.000
_refine_ls_shift/su_mean 0.000
_refine_ls_structure_factor_coef Fsqd
_refine_ls_weighting_details 'calc w=1/[\s^2^(Fo^2^)+(0.0666P)^2^+5.4504P] where P=(Fo^2^+2Fc^2^)/3'
_refine_ls_weighting_scheme calc
_refine_ls_wR_factor_gt 0.1310
_refine_ls_wR_factor_ref 0.1621
_reflns_number_gt 1582
_reflns_number_total 2861
_reflns_threshold_expression I>2\s(I)
_cod_data_source_file jo800227p-File003_1.cif
_cod_data_source_block 13_850wl69_LH6-90
_cod_depositor_comments
;
The following automatic conversions were performed:
'_symmetry_cell_setting' value 'Orthorhombic' changed to 'orthorhombic'
according to '/home/saulius/struct/CIF-dictionaries/cif_core.dic'
dictionary named 'cif_core.dic' version 2.4.1 from 2010-06-29.

Automatic conversion script
Id: cif_fix_enum 1527 2010-12-29 10:47:43Z saulius 
;
_cod_database_code 4023394

loop_
_symmetry_equiv_pos_site_id
_symmetry_equiv_pos_as_xyz
1 x,y,z
2 1/2-x,-y,1/2+z
3 1/2+x,1/2-y,-z
4 -x,1/2+y,1/2-z
5 -x,-y,-z
6 1/2+x,y,1/2-z
7 1/2-x,1/2+y,z
8 x,1/2-y,1/2+z

loop_
_atom_site_aniso_label
_atom_site_aniso_U_11
_atom_site_aniso_U_22
_atom_site_aniso_U_33
_atom_site_aniso_U_23
_atom_site_aniso_U_13
_atom_site_aniso_U_12
Br 0.0587(4) 0.0926(6) 0.0717(5) -0.0290(4) -0.0223(4) -0.0015(4)
O8 0.033(2) 0.091(3) 0.049(2) -0.007(2) 0.0006(19) -0.002(2)
O11 0.049(2) 0.059(3) 0.031(2) 0.0030(18) 0.0087(17) 0.013(2)
O12 0.052(2) 0.069(3) 0.039(2) 0.009(2) 0.0085(18) 0.031(2)
O21 0.100(4) 0.119(4) 0.056(3) -0.049(3) -0.038(3) 0.061(3)
O22 0.068(3) 0.052(3) 0.058(3) -0.018(2) -0.010(2) 0.021(2)
C1 0.036(3) 0.034(3) 0.026(2) 0.003(2) 0.003(2) 0.005(2)
C2 0.042(3) 0.043(3) 0.027(3) -0.003(2) -0.001(2) 0.004(3)
C3 0.035(3) 0.052(4) 0.047(3) -0.007(3) -0.008(2) 0.001(3)
C4 0.031(3) 0.062(4) 0.047(3) -0.015(3) 0.004(3) 0.005(3)
C4A 0.035(3) 0.044(3) 0.030(3) -0.004(2) 0.001(2) 0.008(2)
C5 0.039(3) 0.065(4) 0.038(3) -0.017(3) 0.001(2) 0.011(3)
C6 0.050(4) 0.216(12) 0.123(8) -0.124(8) -0.002(5) 0.008(6)
C7 0.047(4) 0.141(7) 0.081(5) -0.079(5) -0.023(4) 0.028(4)
C8 0.040(3) 0.036(3) 0.034(3) 0.001(2) 0.000(2) 0.005(2)
C8A 0.031(3) 0.032(3) 0.026(2) 0.000(2) 0.000(2) 0.000(2)
C11 0.037(3) 0.045(3) 0.027(3) -0.004(2) 0.000(2) 0.005(3)
C12 0.052(4) 0.106(6) 0.051(4) -0.004(4) 0.024(3) 0.017(4)
C13 0.109(7) 0.179(9) 0.055(5) -0.008(6) 0.042(5) 0.033(7)
C21 0.051(4) 0.051(4) 0.037(3) -0.014(3) -0.001(3) 0.004(3)
C51 0.098(6) 0.095(6) 0.043(4) -0.016(4) 0.022(4) -0.010(5)
C52 0.141(8) 0.078(6) 0.067(5) -0.022(4) -0.006(5) 0.042(5)

loop_
_atom_site_label
_atom_site_type_symbol
_atom_site_thermal_displace_type
_atom_site_fract_x
_atom_site_fract_y
_atom_site_fract_z
_atom_site_occupancy
_atom_site_U_iso_or_equiv
_atom_site_calc_flag
_atom_site_refinement_flags
Br Br Uani 0.88943(5) 0.21867(4) 0.47510(7) 1.000 0.0743(3) . .
O8 O Uani 0.8770(2) 0.1517(2) 0.2216(4) 1.000 0.0577(14) . .
O11 O Uani 0.8447(2) 0.0921(2) -0.0553(3) 1.000 0.0463(14) . .
O12 O Uani 0.8651(2) 0.0178(2) 0.1028(3) 1.000 0.0533(14) . .
O21 O Uani 0.6206(3) 0.0366(3) -0.1704(4) 1.000 0.092(2) . .
O22 O Uani 0.7297(3) -0.0215(2) -0.0980(4) 1.000 0.0593(17) . .
C1 C Uani 0.7394(3) 0.0891(3) 0.0934(4) 1.000 0.0320(16) . .
C2 C Uani 0.6689(3) 0.0690(3) 0.0265(5) 1.000 0.0373(17) . .
C3 C Uani 0.5900(3) 0.0910(3) 0.0649(5) 1.000 0.0447(19) . .
C4 C Uani 0.5811(3) 0.1332(3) 0.1692(5) 1.000 0.0467(19) . .
C4A C Uani 0.6508(3) 0.1559(3) 0.2357(4) 1.000 0.0363(17) . .
C5 C Uani 0.6363(3) 0.2032(3) 0.3474(5) 1.000 0.0473(19) . .
C6 C Uani 0.7190(5) 0.2287(6) 0.4005(9) 1.000 0.130(5) . .
C7 C Uani 0.7903(4) 0.1923(5) 0.3874(7) 1.000 0.090(3) . .
C8 C Uani 0.8081(3) 0.1588(3) 0.2636(5) 1.000 0.0367(17) . .
C8A C Uani 0.7304(3) 0.1338(3) 0.1967(4) 1.000 0.0297(16) . .
C11 C Uani 0.8243(3) 0.0623(3) 0.0512(5) 1.000 0.0363(17) . .
C12 C Uani 0.9168(4) 0.0626(4) -0.1213(6) 1.000 0.070(3) . .
C13 C Uani 0.9130(6) 0.0857(6) -0.2495(8) 1.000 0.114(4) . .
C21 C Uani 0.6778(4) 0.0227(3) -0.0859(5) 1.000 0.046(2) . .
C51 C Uani 0.5852(5) 0.1637(4) 0.4453(6) 1.000 0.079(3) . .
C52 C Uani 0.5864(6) 0.2680(4) 0.3098(7) 1.000 0.095(4) . .
H3 H Uiso 0.54160 0.07690 0.01930 1.000 0.0540 . .
H4 H Uiso 0.52650 0.14690 0.19560 1.000 0.0560 . .
H7 H Uiso 0.77570 0.15130 0.43360 1.000 0.1070 . .
H21 H Uiso 0.63150 0.01150 -0.23960 1.000 0.1100 . .
H61 H Uiso 0.72890 0.27350 0.36450 1.000 0.1560 . .
H62 H Uiso 0.71020 0.23380 0.48760 1.000 0.1560 . .
H121 H Uiso 0.96740 0.07860 -0.08410 1.000 0.0840 . .
H122 H Uiso 0.91470 0.01270 -0.11790 1.000 0.0840 . .
H131 H Uiso 0.95080 0.05870 -0.29840 1.000 0.1370 . .
H132 H Uiso 0.92780 0.13400 -0.25430 1.000 0.1370 . .
H133 H Uiso 0.85740 0.07960 -0.28030 1.000 0.1370 . .
H511 H Uiso 0.61970 0.12940 0.48430 1.000 0.0950 . .
H512 H Uiso 0.56530 0.19590 0.50610 1.000 0.0950 . .
H513 H Uiso 0.53880 0.14120 0.40640 1.000 0.0950 . .
H521 H Uiso 0.62370 0.30330 0.27970 1.000 0.1150 . .
H522 H Uiso 0.54760 0.25600 0.24600 1.000 0.1150 . .
H523 H Uiso 0.55670 0.28560 0.38000 1.000 0.1150 . .

loop_
_atom_type_symbol
_atom_type_description
_atom_type_scat_dispersion_real
_atom_type_scat_dispersion_imag
_atom_type_scat_source
O O 0.0106 0.0060 'International Tables Vol C Tables 4.2.6.8 and 6.1.1.4'
Br Br -0.2901 2.4595 'International Tables Vol C Tables 4.2.6.8 and 6.1.1.4'
H H 0.0000 0.0000 'International Tables Vol C Tables 4.2.6.8 and 6.1.1.4'
C C 0.0033 0.0016 'International Tables Vol C Tables 4.2.6.8 and 6.1.1.4'

loop_
_geom_angle_atom_site_label_1
_geom_angle_atom_site_label_2
_geom_angle_atom_site_label_3
_geom_angle
_geom_angle_site_symmetry_1
_geom_angle_site_symmetry_2
_geom_angle_site_symmetry_3
_geom_angle_publ_flag
C11 O11 C12 116.7(4) . . . yes
C21 O21 H21 109.00 . . . no
C2 C1 C11 118.3(4) . . . no
C8A C1 C11 122.1(4) . . . no
C2 C1 C8A 119.6(5) . . . no
C1 C2 C21 120.2(5) . . . no
C3 C2 C21 120.1(5) . . . no
C1 C2 C3 119.7(5) . . . no
C2 C3 C4 120.5(5) . . . no
C3 C4 C4A 121.0(5) . . . no
C4 C4A C5 118.0(4) . . . no
C5 C4A C8A 123.6(4) . . . no
C4 C4A C8A 118.4(5) . . . no
C4A C5 C6 110.8(5) . . . no
C4A C5 C52 110.5(5) . . . no
C6 C5 C51 111.2(6) . . . no
C6 C5 C52 107.1(6) . . . no
C51 C5 C52 107.7(5) . . . no
C4A C5 C51 109.5(5) . . . no
C5 C6 C7 122.2(9) . . . no
Br C7 C6 121.0(7) . . . yes
C6 C7 C8 118.3(7) . . . no
Br C7 C8 113.2(4) . . . yes
O8 C8 C8A 122.6(5) . . . yes
C7 C8 C8A 113.7(4) . . . no
O8 C8 C7 123.8(5) . . . yes
C1 C8A C8 118.9(4) . . . no
C4A C8A C8 120.4(4) . . . no
C1 C8A C4A 120.7(4) . . . no
O11 C11 C1 109.6(4) . . . yes
O12 C11 C1 125.6(5) . . . yes
O11 C11 O12 124.8(5) . . . yes
O11 C12 C13 108.2(6) . . . yes
O21 C21 C2 111.9(5) . . . yes
O22 C21 C2 124.8(5) . . . yes
O21 C21 O22 123.4(5) . . . yes
C2 C3 H3 120.00 . . . no
C4 C3 H3 120.00 . . . no
C3 C4 H4 120.00 . . . no
C4A C4 H4 119.00 . . . no
C5 C6 H61 106.00 . . . no
C5 C6 H62 106.00 . . . no
C7 C6 H61 106.00 . . . no
C7 C6 H62 106.00 . . . no
H61 C6 H62 109.00 . . . no
Br C7 H7 99.00 . . . no
C6 C7 H7 99.00 . . . no
C8 C7 H7 99.00 . . . no
O11 C12 H121 110.00 . . . no
O11 C12 H122 110.00 . . . no
C13 C12 H121 110.00 . . . no
C13 C12 H122 110.00 . . . no
H121 C12 H122 110.00 . . . no
C12 C13 H131 110.00 . . . no
C12 C13 H132 110.00 . . . no
C12 C13 H133 109.00 . . . no
H131 C13 H132 110.00 . . . no
H131 C13 H133 109.00 . . . no
H132 C13 H133 109.00 . . . no
C5 C51 H511 109.00 . . . no
C5 C51 H512 109.00 . . . no
C5 C51 H513 109.00 . . . no
H511 C51 H512 109.00 . . . no
H511 C51 H513 109.00 . . . no
H512 C51 H513 109.00 . . . no
C5 C52 H521 110.00 . . . no
C5 C52 H522 110.00 . . . no
C5 C52 H523 110.00 . . . no
H521 C52 H522 109.00 . . . no
H521 C52 H523 109.00 . . . no
H522 C52 H523 109.00 . . . no

loop_
_geom_bond_atom_site_label_1
_geom_bond_atom_site_label_2
_geom_bond_distance
_geom_bond_site_symmetry_1
_geom_bond_site_symmetry_2
_geom_bond_publ_flag
Br C7 1.905(7) . . yes
O8 C8 1.193(6) . . yes
O11 C11 1.317(6) . . yes
O11 C12 1.461(7) . . yes
O12 C11 1.202(6) . . yes
O21 C21 1.312(7) . . yes
O22 C21 1.186(7) . . yes
O21 H21 0.9000 . . no
C1 C2 1.386(7) . . no
C1 C11 1.514(7) . . no
C1 C8A 1.405(7) . . no
C2 C21 1.501(8) . . no
C2 C3 1.386(7) . . no
C3 C4 1.385(8) . . no
C4 C4A 1.388(7) . . no
C4A C5 1.517(7) . . no
C4A C8A 1.399(7) . . no
C5 C51 1.527(9) . . no
C5 C52 1.521(10) . . no
C5 C6 1.514(10) . . no
C6 C7 1.337(12) . . no
C7 C8 1.501(10) . . no
C8 C8A 1.507(7) . . no
C12 C13 1.446(11) . . no
C3 H3 0.9500 . . no
C4 H4 0.9500 . . no
C6 H61 0.9500 . . no
C6 H62 0.9500 . . no
C7 H7 0.9500 . . no
C12 H121 0.9500 . . no
C12 H122 0.9500 . . no
C13 H131 0.9500 . . no
C13 H132 0.9500 . . no
C13 H133 0.9500 . . no
C51 H511 0.9500 . . no
C51 H512 0.9500 . . no
C51 H513 0.9500 . . no
C52 H521 0.9500 . . no
C52 H522 0.9500 . . no
C52 H523 0.9500 . . no

loop_
_geom_contact_atom_site_label_1
_geom_contact_atom_site_label_2
_geom_contact_distance
_geom_contact_site_symmetry_1
_geom_contact_site_symmetry_2
_geom_contact_publ_flag
Br O8 3.012(5) . . no
Br H512 3.2400 . 3_556 no
Br H523 3.0800 . 3_556 no
Br H4 3.1600 . 6_555 no
O8 Br 3.012(5) . . no
O8 O11 3.223(6) . . no
O8 O12 2.855(6) . . no
O8 C11 2.635(7) . . no
O11 C21 2.984(7) . . no
O11 O8 3.223(6) . . no
O11 O22 2.869(6) . . no
O12 C8 3.316(7) . . no
O12 O8 2.855(6) . . no
O12 O22 3.138(6) . . no
O12 O21 2.656(6) . 2_655 no
O21 O12 2.656(6) . 2_654 no
O22 O11 2.869(6) . . no
O22 C7 3.268(10) . 2_654 no
O22 C12 3.390(8) . . no
O22 O12 3.138(6) . . no
O22 C8A 3.134(7) . 2_654 no
O22 C11 2.715(7) . . no
O22 C8 3.064(7) . 2_654 no
O8 H4 2.5400 . 6_555 no
O12 H121 2.8300 . . no
O12 H122 2.5000 . . no
O12 H21 1.7800 . 2_655 no
O21 H3 2.5100 . . no
O21 H131 2.7600 . 6_454 no
O22 H7 2.4900 . 2_654 no
C7 O22 3.268(10) . 2_655 no
C8 O12 3.316(7) . . no
C8 O22 3.064(7) . 2_655 no
C8A O22 3.134(7) . 2_655 no
C11 O22 2.715(7) . . no
C11 O8 2.635(7) . . no
C12 O22 3.390(8) . . no
C21 O11 2.984(7) . . no
C4 H522 2.5300 . . no
C4 H513 2.6400 . . no
C4A H7 2.9100 . . no
C11 H21 2.7400 . 2_655 no
C51 H4 2.8600 . . no
C51 H7 3.0400 . . no
C51 H121 2.8900 . 6_455 no
C52 H4 2.7800 . . no
H3 O21 2.5100 . . no
H4 C51 2.8600 . . no
H4 C52 2.7800 . . no
H4 H513 2.2700 . . no
H4 H522 2.1700 . . no
H4 Br 3.1600 . 6_455 no
H4 O8 2.5400 . 6_455 no
H7 C4A 2.9100 . . no
H7 C51 3.0400 . . no
H7 H511 2.5800 . . no
H7 O22 2.4900 . 2_655 no
H21 O12 1.7800 . 2_654 no
H21 C11 2.7400 . 2_654 no
H61 H521 1.9900 . . no
H62 H511 2.4500 . . no
H62 H512 2.4200 . . no
H121 O12 2.8300 . . no
H121 C51 2.8900 . 6_555 no
H121 H513 2.5200 . 6_555 no
H122 O12 2.5000 . . no
H131 O21 2.7600 . 6_554 no
H511 H7 2.5800 . . no
H511 H62 2.4500 . . no
H512 H62 2.4200 . . no
H512 H523 2.1800 . . no
H512 Br 3.2400 . 3_456 no
H513 C4 2.6400 . . no
H513 H4 2.2700 . . no
H513 H121 2.5200 . 6_455 no
H521 H61 1.9900 . . no
H522 C4 2.5300 . . no
H522 H4 2.1700 . . no
H523 H512 2.1800 . . no
H523 Br 3.0800 . 3_456 no

loop_
_geom_hbond_atom_site_label_D
_geom_hbond_atom_site_label_H
_geom_hbond_atom_site_label_A
_geom_hbond_distance_DH
_geom_hbond_distance_HA
_geom_hbond_distance_DA
_geom_hbond_angle_DHA
_geom_hbond_site_symmetry_A
_geom_hbond_publ_flag
O21 H21 O12 0.9000 1.7800 2.656(6) 163.00 2_654 yes
C4 H4 O8 0.9500 2.5400 3.471(6) 166.00 6_455 yes
C7 H7 O22 0.9500 2.4900 3.268(10) 138.00 2_655 yes

loop_
_geom_torsion_atom_site_label_1
_geom_torsion_atom_site_label_2
_geom_torsion_atom_site_label_3
_geom_torsion_atom_site_label_4
_geom_torsion
_geom_torsion_site_symmetry_1
_geom_torsion_site_symmetry_2
_geom_torsion_site_symmetry_3
_geom_torsion_site_symmetry_4
_geom_torsion_publ_flag
C12 O11 C11 O12 7.6(8) . . . . no
C12 O11 C11 C1 -168.7(4) . . . . no
C11 O11 C12 C13 161.9(6) . . . . no
C11 C1 C2 C3 178.1(5) . . . . no
C2 C1 C8A C8 -176.2(5) . . . . no
C11 C1 C2 C21 -0.9(8) . . . . no
C2 C1 C8A C4A 2.6(8) . . . . no
C2 C1 C11 O11 69.5(6) . . . . no
C2 C1 C11 O12 -106.7(6) . . . . no
C8A C1 C11 O11 -109.9(5) . . . . no
C8A C1 C11 O12 73.9(8) . . . . no
C8A C1 C2 C3 -2.4(8) . . . . no
C11 C1 C8A C4A -178.0(5) . . . . no
C11 C1 C8A C8 3.2(8) . . . . no
C8A C1 C2 C21 178.5(5) . . . . no
C1 C2 C3 C4 0.3(8) . . . . no
C3 C2 C21 O22 -146.3(6) . . . . no
C3 C2 C21 O21 33.4(8) . . . . no
C21 C2 C3 C4 179.4(5) . . . . no
C1 C2 C21 O21 -147.6(5) . . . . no
C1 C2 C21 O22 32.7(9) . . . . no
C2 C3 C4 C4A 1.7(9) . . . . no
C3 C4 C4A C8A -1.5(8) . . . . no
C3 C4 C4A C5 178.8(5) . . . . no
C4 C4A C5 C6 -174.3(6) . . . . no
C8A C4A C5 C52 124.6(6) . . . . no
C4 C4A C8A C1 -0.6(8) . . . . no
C4 C4A C8A C8 178.2(5) . . . . no
C4 C4A C5 C51 62.7(7) . . . . no
C4 C4A C5 C52 -55.7(7) . . . . no
C8A C4A C5 C6 6.0(8) . . . . no
C8A C4A C5 C51 -117.0(6) . . . . no
C5 C4A C8A C1 179.1(5) . . . . no
C5 C4A C8A C8 -2.1(8) . . . . no
C52 C5 C6 C7 -147.0(9) . . . . no
C4A C5 C6 C7 -26.4(11) . . . . no
C51 C5 C6 C7 95.6(9) . . . . no
C5 C6 C7 C8 41.6(12) . . . . no
C5 C6 C7 Br -170.9(6) . . . . no
Br C7 C8 O8 -2.8(9) . . . . no
Br C7 C8 C8A 176.6(4) . . . . no
C6 C7 C8 O8 147.2(8) . . . . no
C6 C7 C8 C8A -33.5(10) . . . . no
O8 C8 C8A C4A -166.5(5) . . . . no
C7 C8 C8A C1 -167.0(6) . . . . no
C7 C8 C8A C4A 14.1(8) . . . . no
O8 C8 C8A C1 12.3(8) . . . . no
